data_7128733
loop_
_publ_author_name
'Yamamura, Masaki'
'Saito, Tsuyoshi'
'Hasegawa, Toru'
'Nishibori, Eiji'
'Nabeshima, Tatsuya'

_publ_section_title
;
 Synthesis of a chiral metallo-capsule composed of concave molecules and
 chirogenesis upon fullerene binding.
;
_journal_issue 70
_journal_name_full 'Chemical communications (Cambridge, England)'
_journal_page_first 8754
_journal_page_last 8757
_journal_paper_doi 10.1039/d1cc02341a
_journal_volume 57
_journal_year 2021
_chemical_formula_sum 'C258 H192 B8 F32 N24 O26 P4 Zn4'
_chemical_formula_weight 5124.18
_space_group_crystal_system trigonal
_space_group_IT_number 165
_space_group_name_Hall '-P 3 2"c'
_space_group_name_H-M_alt 'P -3 c 1'
_atom_sites_solution_hydrogens geom
_audit_creation_method SHELXL-2014/6
_audit_update_record
;
2021-04-30 deposited with the CCDC.	2021-08-04 downloaded from the CCDC.
;
_cell_angle_alpha 90
_cell_angle_beta 90
_cell_angle_gamma 120
_cell_formula_units_Z 4
_cell_length_a 27.825(4)
_cell_length_b 27.825(4)
_cell_length_c 44.321(8)
_cell_measurement_reflns_used 39465
_cell_measurement_temperature 100
_cell_measurement_theta_max 23.2
_cell_measurement_theta_min 1.1
_cell_volume 29717(8)
_computing_data_reduction 'SORTAV (Blessing, 1995)'
_computing_structure_refinement 'SHELXL-2014/6 (Sheldrick, 2014)'
_computing_structure_solution 'SIR92 (Altomare et al, 1994)'
_diffrn_ambient_temperature 100
_diffrn_detector MARCCD
_diffrn_detector_area_resol_mean 13.6612
_diffrn_measured_fraction_theta_full 0.768
_diffrn_measured_fraction_theta_max 0.768
_diffrn_measurement_device
;
Single w/2-arc goniometer head
;
_diffrn_measurement_device_type
;
Rigaku MARCCD conversion
;
_diffrn_measurement_method 'profile data from \f-scans'
_diffrn_measurement_specimen_support Fiber
_diffrn_radiation_monochromator Synchrotron
_diffrn_radiation_wavelength 0.800
_diffrn_reflns_av_R_equivalents 0.055
_diffrn_reflns_av_unetI/netI 0.069
_diffrn_reflns_limit_h_max 27
_diffrn_reflns_limit_h_min -27
_diffrn_reflns_limit_k_max 27
_diffrn_reflns_limit_k_min -26
_diffrn_reflns_limit_l_max 42
_diffrn_reflns_limit_l_min -43
_diffrn_reflns_number 65226
_diffrn_reflns_theta_full 23.2
_diffrn_reflns_theta_max 23.2
_diffrn_reflns_theta_min 1.1
_diffrn_source Synchrotron
_exptl_absorpt_coefficient_mu 0.419
_exptl_absorpt_correction_T_max 1.000
_exptl_absorpt_correction_T_min 0.698
_exptl_absorpt_correction_type multi-scan
_exptl_crystal_colour Colorless
_exptl_crystal_density_diffrn 1.144
_exptl_crystal_density_method 'not measured'
_exptl_crystal_description Prism
_exptl_crystal_F_000 10496
_exptl_crystal_size_max 0.20
_exptl_crystal_size_mid 0.20
_exptl_crystal_size_min 0.20
_refine_diff_density_max 0.577
_refine_diff_density_min -0.425
_refine_diff_density_rms 0.067
_refine_ls_extinction_coef 0.0105(12)
_refine_ls_extinction_expression Fc^*^=kFc[1+0.001xFc^2^\l^3^/sin(2\q)]^-1/4^
_refine_ls_extinction_method SHELXL
_refine_ls_goodness_of_fit_ref 1.471
_refine_ls_hydrogen_treatment constr
_refine_ls_matrix_type full
_refine_ls_number_parameters 1039
_refine_ls_number_reflns 7540
_refine_ls_number_restraints 150
_refine_ls_restrained_S_all 1.474
_refine_ls_R_factor_all 0.1575
_refine_ls_R_factor_gt 0.1393
_refine_ls_shift/su_max 0.001
_refine_ls_shift/su_mean 0.000
_refine_ls_structure_factor_coef Fsqd
_refine_ls_weighting_details 'w=1/[\s^2^(Fo^2^)+(0.2000P)^2^] where P=(Fo^2^+2Fc^2^)/3'
_refine_ls_weighting_scheme calc
_refine_ls_wR_factor_gt 0.3866
_refine_ls_wR_factor_ref 0.4107
_reflns_Friedel_coverage 0.000
_reflns_number_gt 5361
_reflns_number_total 7540
_reflns_threshold_expression 'I > 2\s(I)'
_cod_data_source_file d1cc02341a2.cif
_cod_data_source_block shelx_sqd
_cod_depositor_comments
;
The following automatic conversions were performed:

data item '_exptl_absorpt_correction_type' value 'Multi-scan' was
changed to 'multi-scan' in accordance with the
/home/data/users/saulius/crontab/automatic-downloads/rss-feeds/RSC/lib/dictionaries/cif_core.dic
dictionary named 'cif_core.dic' version 2.4.2 last updated on
2011-04-26.

Automatic conversion script
Id: cif_fix_values 7556 2019-12-06 15:28:31Z antanas 

 Adding full bibliography for 7128733.cif.
;
_cod_original_cell_volume 29717(7)
_cod_database_code 7128733
_shelx_space_group_comment
;
The symmetry employed for this shelxl refinement is uniquely defined
by the following loop, which should always be used as a source of
symmetry information in preference to the above space-group names.
They are only intended as comments.
;
_shelxl_version_number 2014/6

loop_
_space_group_symop_operation_xyz
'x, y, z'
'-y, x-y, z'
'-x+y, -x, z'
'x-y, -y, -z+1/2'
'-x, -x+y, -z+1/2'
'y, x, -z+1/2'
'-x, -y, -z'
'y, -x+y, -z'
'x-y, x, -z'
'-x+y, y, z-1/2'
'x, x-y, z-1/2'
'-y, -x, z-1/2'

loop_
_atom_site_label
_atom_site_type_symbol
_atom_site_fract_x
_atom_site_fract_y
_atom_site_fract_z
_atom_site_U_iso_or_equiv
_atom_site_adp_type
_atom_site_occupancy
_atom_site_site_symmetry_order
_atom_site_calc_flag
_atom_site_refinement_flags_posn
_atom_site_refinement_flags_adp
_atom_site_refinement_flags_occupancy
_atom_site_disorder_assembly
_atom_site_disorder_group
O1 O 0.6667 0.3333 0.2877(3) 0.159(4) Uani 1 3 d S T P . .
P1 P 0.6667 0.3333 0.31996(13) 0.1542(19) Uani 1 3 d S T P . .
C1 C 0.6310(6) 0.2692(5) 0.3410(3) 0.149(4) Uani 1 1 d . . . . .
C2 C 0.6572(9) 0.2407(8) 0.3490(3) 0.172(4) Uani 1 1 d . . . . .
O2 O 0.7137(4) 0.2664(4) 0.34517(16) 0.161(3) Uani 1 1 d . . . . .
C3 C 0.6245(8) 0.1903(7) 0.3618(3) 0.167(4) Uani 1 1 d . . . . .
H1 H 0.6401 0.1689 0.3675 0.200 Uiso 1 1 calc R U . . .
O3 O 0.6077(2) 0.5925(2) 0.54090(14) 0.1380(19) Uani 1 1 d . . . . .
P2 P 0.61308(9) 0.54641(11) 0.52846(5) 0.1288(12) Uani 1 1 d . . . . .
C4 C 0.5685(8) 0.1699(6) 0.3666(3) 0.176(4) Uani 1 1 d . . . . .
H2 H 0.5471 0.1344 0.3745 0.211 Uiso 1 1 calc R U . . .
C7 C 0.6220(5) 0.5436(4) 0.4907(2) 0.125(3) Uani 1 1 d . . . . .
C8 C 0.5753(5) 0.5113(5) 0.4719(3) 0.132(3) Uani 1 1 d . . . . .
C9 C 0.5798(5) 0.5122(4) 0.4415(3) 0.138(3) Uani 1 1 d . . . . .
C10 C 0.6331(7) 0.5463(5) 0.4292(3) 0.162(4) Uani 1 1 d . . . . .
H3 H 0.6365 0.5509 0.4083 0.195 Uiso 1 1 calc R U . . .
C11 C 0.6814(5) 0.5739(5) 0.4469(3) 0.150(3) Uani 1 1 d . . . . .
H4 H 0.7163 0.5939 0.4381 0.180 Uiso 1 1 calc R U . . .
C12 C 0.6748(5) 0.5701(4) 0.4786(3) 0.126(3) Uani 1 1 d . . . . .
O4 O 0.7195(3) 0.5900(3) 0.4967(2) 0.147(2) Uani 1 1 d . . . . .
C5 C 0.5434(7) 0.2011(7) 0.3599(3) 0.172(4) Uani 1 1 d . . . . .
O5 O 0.6105(3) 0.4717(3) 0.57676(13) 0.1364(19) Uani 1 1 d . . . . .
C6 C 0.5775(8) 0.2537(7) 0.3485(3) 0.169(5) Uani 1 1 d . . . . .
C13 C 0.6686(4) 0.5380(5) 0.5395(3) 0.134(3) Uani 1 1 d . . . . .
C14 C 0.7165(6) 0.5622(5) 0.5228(3) 0.143(3) Uani 1 1 d . . . . .
C15 C 0.7652(6) 0.5608(6) 0.5328(3) 0.167(4) Uani 1 1 d . . . . .
C16 C 0.7552(5) 0.5258(5) 0.5576(3) 0.161(4) Uani 1 1 d . . . . .
H5 H 0.7833 0.5188 0.5633 0.194 Uiso 1 1 calc R U . . .
C17 C 0.7071(6) 0.5010(5) 0.5740(3) 0.163(4) Uani 1 1 d . . . . .
H6 H 0.7049 0.4823 0.5917 0.196 Uiso 1 1 calc R U . . .
C18 C 0.6623(6) 0.5042(5) 0.5640(3) 0.148(3) Uani 1 1 d . . . . .
C19 C 0.5605(4) 0.4777(4) 0.5333(2) 0.118(3) Uani 1 1 d . . . . .
C20 C 0.5629(4) 0.4488(5) 0.5587(3) 0.129(3) Uani 1 1 d . . . . .
C21 C 0.5205(4) 0.3951(5) 0.5655(3) 0.130(3) Uani 1 1 d . . . . .
C22 C 0.4758(4) 0.3740(4) 0.5447(3) 0.130(3) Uani 1 1 d . . . . .
H7 H 0.4440 0.3408 0.5496 0.156 Uiso 1 1 calc R U . . .
C23 C 0.4763(4) 0.3991(5) 0.5180(2) 0.120(3) Uani 1 1 d . . . . .
H8 H 0.4471 0.3814 0.5044 0.144 Uiso 1 1 calc R U . . .
C24 C 0.5201(5) 0.4506(5) 0.5114(3) 0.131(3) Uani 1 1 d . . . . .
O6 O 0.5231(3) 0.4737(3) 0.48390(16) 0.1263(19) Uani 1 1 d . . . . .
C25 C 0.5981(6) 0.1560(5) 0.7822(2) 0.179(4) Uani 1 1 d . . . . .
H32 H 0.5868 0.1620 0.8016 0.269 Uiso 1 1 calc R U . . .
H33 H 0.6378 0.1732 0.7816 0.269 Uiso 1 1 calc R U . . .
H34 H 0.5819 0.1169 0.7787 0.269 Uiso 1 1 calc R U . . .
N1 N 0.6065(4) 0.2602(3) 0.72254(19) 0.126(2) Uani 1 1 d . . . . .
C26 C 0.6195(4) 0.2357(5) 0.7442(3) 0.145(3) Uani 1 1 d . . . . .
H9 H 0.6558 0.2533 0.7513 0.174 Uiso 1 1 calc R U . . .
C27 C 0.5786(7) 0.1815(5) 0.7576(2) 0.152(4) Uani 1 1 d . . . . .
C28 C 0.5265(6) 0.1599(7) 0.7468(3) 0.202(6) Uani 1 1 d . . . . .
H10 H 0.4982 0.1269 0.7547 0.242 Uiso 1 1 calc R U . . .
C29 C 0.5152(4) 0.1863(5) 0.7243(3) 0.153(3) Uani 1 1 d . . . . .
H11 H 0.4795 0.1698 0.7164 0.183 Uiso 1 1 calc R U . . .
C30 C 0.5537(5) 0.2350(5) 0.7134(2) 0.136(3) Uani 1 1 d . . . . .
N2 N 0.5907(3) 0.3061(3) 0.6755(2) 0.122(2) Uani 1 1 d . . . . .
C31 C 0.5436(6) 0.2647(5) 0.6880(2) 0.136(3) Uani 1 1 d . . . . .
C32 C 0.4932(5) 0.2527(5) 0.6790(3) 0.157(4) Uani 1 1 d . . . . .
H12 H 0.4622 0.2263 0.6894 0.188 Uiso 1 1 calc R U . . .
C33 C 0.4867(5) 0.2791(5) 0.6544(3) 0.150(3) Uani 1 1 d . . . . .
H13 H 0.4515 0.2705 0.6479 0.180 Uiso 1 1 calc R U . . .
C34 C 0.5331(5) 0.3180(4) 0.6398(2) 0.126(3) Uani 1 1 d . . . . .
C35 C 0.5842(4) 0.3318(4) 0.6514(3) 0.127(3) Uani 1 1 d . . . . .
H14 H 0.6156 0.3602 0.6422 0.153 Uiso 1 1 calc R U . . .
C36 C 0.5278(4) 0.3453(4) 0.6137(3) 0.136(3) Uani 1 1 d . . . . .
C37 C 0.5223(4) 0.3677(5) 0.5921(3) 0.132(3) Uani 1 1 d . . . . .
Zn1 Zn 0.6667 0.3333 0.70032(3) 0.1207(11) Uani 1 3 d S T P . .
C38 C 0.0683(8) 0.1187(13) 0.4245(9) 0.368(16) Uani 1 1 d . U . . .
H68 H 0.0712 0.1543 0.4224 0.553 Uiso 1 1 calc R U . . .
H69 H 0.0411 0.0930 0.4107 0.553 Uiso 1 1 calc R U . . .
H70 H 0.0574 0.1055 0.4448 0.553 Uiso 1 1 calc R U . . .
C39 C 0.1226(5) 0.1236(7) 0.4180(4) 0.307(10) Uani 1 1 d G U . . .
C40 C 0.1273(6) 0.0762(5) 0.4198(4) 0.307(10) Uani 1 1 d G U . . .
H15 H 0.0969 0.0427 0.4257 0.368 Uiso 1 1 calc R U . . .
C41 C 0.1773(7) 0.0790(5) 0.4128(4) 0.291(9) Uani 1 1 d G U . . .
H16 H 0.1804 0.0473 0.4140 0.349 Uiso 1 1 calc R U . . .
C42 C 0.2226(5) 0.1291(7) 0.4040(3) 0.221(6) Uani 1 1 d G U . . .
N3 N 0.2180(4) 0.1765(5) 0.4021(3) 0.253(7) Uani 1 1 d G . . . .
C43 C 0.1680(6) 0.1737(5) 0.4091(4) 0.245(8) Uani 1 1 d G U . . .
H17 H 0.1648 0.2054 0.4079 0.294 Uiso 1 1 calc R U . . .
N4 N 0.3190(8) 0.1902(5) 0.3915(3) 0.181(4) Uani 1 1 d . . . . .
C44 C 0.2802(8) 0.1415(10) 0.3955(4) 0.189(5) Uani 1 1 d . . . . .
C45 C 0.2889(11) 0.0957(10) 0.3919(5) 0.249(9) Uani 1 1 d . . . . .
H18 H 0.2593 0.0600 0.3947 0.299 Uiso 1 1 calc R U . . .
C46 C 0.3423(10) 0.1028(9) 0.3840(4) 0.209(6) Uani 1 1 d . . . . .
H19 H 0.3497 0.0742 0.3808 0.251 Uiso 1 1 calc R U . . .
C47 C 0.3802(8) 0.1581(10) 0.3819(3) 0.189(6) Uani 1 1 d . . . . .
C48 C 0.3702(10) 0.2011(9) 0.3840(3) 0.186(5) Uani 1 1 d . . . . .
H20 H 0.3983 0.2372 0.3803 0.223 Uiso 1 1 calc R U . . .
C49 C 0.4341(12) 0.1706(6) 0.3746(4) 0.190(7) Uani 1 1 d . . . . .
C50 C 0.4875(12) 0.1860(7) 0.3681(3) 0.184(6) Uani 1 1 d . . . . .
C51 C 0.1926(19) 0.1529(15) 0.2841(8) 0.53(3) Uani 1 1 d . U . . .
H71 H 0.1681 0.1286 0.2994 0.802 Uiso 1 1 calc R U . . .
H72 H 0.1732 0.1660 0.2718 0.802 Uiso 1 1 calc R U . . .
H73 H 0.2053 0.1331 0.2718 0.802 Uiso 1 1 calc R U . . .
C52 C 0.2425(8) 0.2024(7) 0.2991(4) 0.409(18) Uani 1 1 d G U . . .
C53 C 0.2854(9) 0.2450(8) 0.2828(3) 0.369(16) Uani 1 1 d G U . . .
H21 H 0.2850 0.2439 0.2619 0.442 Uiso 1 1 calc R U . . .
C54 C 0.3287(7) 0.2891(7) 0.2979(3) 0.308(11) Uani 1 1 d G U . . .
H22 H 0.3574 0.3176 0.2871 0.370 Uiso 1 1 calc R U . . .
C55 C 0.3292(6) 0.2907(5) 0.3293(3) 0.258(8) Uani 1 1 d G U . . .
N5 N 0.2863(7) 0.2482(6) 0.3455(3) 0.296(10) Uani 1 1 d G U . . .
C56 C 0.2430(7) 0.2040(6) 0.3304(4) 0.362(16) Uani 1 1 d G U . . .
H23 H 0.2143 0.1756 0.3413 0.434 Uiso 1 1 calc R U . . .
C57 C 0.3778(10) 0.3318(10) 0.3462(4) 0.222(6) Uani 1 1 d . U . . .
C58 C 0.4216(10) 0.3814(10) 0.3360(4) 0.201(6) Uani 1 1 d . U . . .
H24 H 0.4223 0.3902 0.3157 0.241 Uiso 1 1 calc R U . . .
C59 C 0.4621(7) 0.4168(6) 0.3532(3) 0.183(5) Uani 1 1 d . . . . .
H25 H 0.4941 0.4455 0.3447 0.220 Uiso 1 1 calc R U . . .
C60 C 0.4567(6) 0.4108(7) 0.3846(3) 0.155(4) Uani 1 1 d . . . . .
C61 C 0.4089(7) 0.3630(7) 0.3955(3) 0.157(4) Uani 1 1 d . . . . .
H77 H 0.4042 0.3590 0.4163 0.189 Uiso 1 1 calc R U . . .
N6 N 0.3696(5) 0.3227(5) 0.3779(3) 0.176(3) Uani 1 1 d . . . . .
C62 C 0.4973(6) 0.4462(6) 0.4047(3) 0.140(3) Uani 1 1 d . . . . .
C63 C 0.5338(7) 0.4789(6) 0.4215(3) 0.151(4) Uani 1 1 d . . . . .
C64 C 0.1603(8) 0.3405(9) 0.3720(8) 0.384(19) Uani 1 1 d . U . . .
H74 H 0.1373 0.3500 0.3838 0.576 Uiso 1 1 calc R U . . .
H75 H 0.1851 0.3717 0.3598 0.576 Uiso 1 1 calc R U . . .
H76 H 0.1374 0.3095 0.3592 0.576 Uiso 1 1 calc R U . . .
N7 N 0.2586(3) 0.2963(4) 0.4052(4) 0.223(6) Uani 1 1 d G . . . .
C65 C 0.2307(5) 0.3093(5) 0.3836(3) 0.285(11) Uani 1 1 d G U . . .
H26 H 0.2373 0.3072 0.3632 0.342 Uiso 1 1 calc R U . . .
C66 C 0.1929(5) 0.3253(4) 0.3925(5) 0.302(14) Uani 1 1 d G U . . .
C67 C 0.1830(4) 0.3285(3) 0.4229(5) 0.235(10) Uani 1 1 d G U . . .
H27 H 0.1577 0.3392 0.4289 0.282 Uiso 1 1 calc R U . . .
C68 C 0.2110(6) 0.3155(4) 0.4446(4) 0.211(6) Uani 1 1 d G . . . .
H28 H 0.2044 0.3176 0.4649 0.253 Uiso 1 1 calc R U . . .
C69 C 0.2488(5) 0.2995(4) 0.4357(4) 0.213(7) Uani 1 1 d G . . . .
N8 N 0.3094(4) 0.2652(3) 0.44050(19) 0.179(4) Uani 1 1 d G . . . .
C70 C 0.2814(3) 0.2863(3) 0.4568(3) 0.193(6) Uani 1 1 d G U . . .
C71 C 0.2889(4) 0.2936(3) 0.4878(3) 0.202(6) Uani 1 1 d G U . . .
H29 H 0.2702 0.3078 0.4987 0.242 Uiso 1 1 calc R U . . .
C72 C 0.3244(5) 0.2798(3) 0.50253(19) 0.191(6) Uani 1 1 d G . . . .
H30 H 0.3295 0.2847 0.5233 0.229 Uiso 1 1 calc R U . . .
C73 C 0.3524(3) 0.2587(3) 0.4862(3) 0.169(6) Uani 1 1 d G . . . .
C74 C 0.3449(3) 0.2513(3) 0.4552(3) 0.157(4) Uani 1 1 d G . . . .
H31 H 0.3636 0.2372 0.4443 0.188 Uiso 1 1 calc R U . . .
C75 C 0.3844(5) 0.2427(5) 0.5034(3) 0.156(4) Uani 1 1 d . . . . .
C76 C 0.4092(5) 0.2273(5) 0.5165(3) 0.160(4) Uani 1 1 d . . . . .
Zn2 Zn 0.29529(6) 0.25177(7) 0.39340(5) 0.2101(12) Uani 1 1 d . . . . .
F0 F 0.6667 0.3333 0.4526(3) 0.211(5) Uani 1 3 d S T P . .
O7 O 0.4685(5) 0.2978(6) 0.4234(3) 0.248(5) Uani 1 1 d . . . . .
O8 O 0.5339(4) 0.3520(4) 0.14227(19) 0.202(4) Uani 1 1 d . . . . .
F1 F 0.6149(5) 0.3098(5) 0.4103(2) 0.298(6) Uani 1 1 d . . . . .
F2 F 0.6257(8) 0.7239(6) 0.4132(4) 0.372(10) Uani 1 1 d D . . . .
F6 F 0.4586(7) 0.4372(7) 0.2714(4) 0.331(6) Uiso 1 1 d D . . . .
C83 C 0.5256(10) 0.4243(9) 0.1593(5) 0.271(10) Uani 1 1 d . . . . .
H44 H 0.4981 0.4347 0.1632 0.406 Uiso 1 1 calc R U . . .
H45 H 0.5450 0.4266 0.1776 0.406 Uiso 1 1 calc R U . . .
H46 H 0.5515 0.4490 0.1445 0.406 Uiso 1 1 calc R U . . .
O9 O 0.4420(16) 0.2736(15) 0.3113(11) 0.42(2) Uani 0.71(4) 1 d D U P . .
C86 C 0.4428(6) 0.3359(8) 0.1373(3) 0.217(6) Uani 1 1 d . . . . .
H47 H 0.4213 0.3529 0.1429 0.326 Uiso 1 1 calc R U . . .
H48 H 0.4430 0.3329 0.1158 0.326 Uiso 1 1 calc R U . . .
H49 H 0.4266 0.2996 0.1462 0.326 Uiso 1 1 calc R U . . .
F11 F 0.3767(5) 0.2201(9) 0.2185(4) 0.236(7) Uani 0.5 1 d D . P . .
B0 B 0.6667 0.3333 0.4216(5) 0.151(7) Uani 1 3 d S T P . .
F3 F 0.6860(8) 0.7184(7) 0.3823(4) 0.387(10) Uani 1 1 d D . . . .
F4 F 0.7132(12) 0.7606(9) 0.4259(5) 0.70(3) Uani 1 1 d D . . . .
F5 F 0.6595(15) 0.6698(10) 0.4235(6) 0.75(4) Uani 1 1 d D U . . .
C92 C 0.5407(13) 0.3581(9) 0.4529(5) 0.331(15) Uani 1 1 d D . . . .
H62 H 0.5675 0.3556 0.4654 0.496 Uiso 1 1 calc R U . . .
H63 H 0.5595 0.3849 0.4372 0.496 Uiso 1 1 calc R U . . .
H64 H 0.5193 0.3693 0.4649 0.496 Uiso 1 1 calc R U . . .
O11 O 0.4140(13) -0.0498(13) 0.1579(6) 0.318(15) Uiso 0.64(3) 1 d . . P . .
F12 F 0.3361(11) 0.2244(11) 0.1767(5) 0.38(2) Uani 0.5 1 d D . P . .
B1 B 0.6710(10) 0.7185(8) 0.4111(4) 0.80(6) Uani 1 1 d D U . . .
C96 C 0.5088(14) 0.2562(6) 0.4495(6) 0.359(17) Uani 1 1 d D . . . .
H65 H 0.5404 0.2690 0.4626 0.539 Uiso 1 1 calc R U . . .
H66 H 0.4759 0.2307 0.4603 0.539 Uiso 1 1 calc R U . . .
H67 H 0.5133 0.2377 0.4324 0.539 Uiso 1 1 calc R U . . .
C97 C 0.5000(11) 0.3703(13) 0.1483(4) 0.247(11) Uani 1 1 d . . . . .
C99 C 0.5037(8) 0.3037(8) 0.4393(4) 0.211(6) Uani 1 1 d D . . . .
C100 C 0.3502(13) -0.0412(14) 0.1757(7) 0.272(15) Uiso 0.64(3) 1 d D . P . .
H50 H 0.3346 -0.0173 0.1759 0.408 Uiso 0.64(3) 1 calc R U P . .
H51 H 0.3232 -0.0770 0.1681 0.408 Uiso 0.64(3) 1 calc R U P . .
H52 H 0.3605 -0.0451 0.1958 0.408 Uiso 0.64(3) 1 calc R U P . .
C101 C 0.496(2) 0.231(2) 0.2773(9) 0.39(4) Uani 0.71(4) 1 d D . P . .
H53 H 0.5253 0.2675 0.2723 0.587 Uiso 0.71(4) 1 calc R U P . .
H54 H 0.5107 0.2142 0.2910 0.587 Uiso 0.71(4) 1 calc R U P . .
H55 H 0.4837 0.2087 0.2592 0.587 Uiso 0.71(4) 1 calc R U P . .
B4 B 0.3321(8) 0.2200(9) 0.2069(5) 0.69(8) Uani 0.5 1 d D U P . .
C105 C 0.4010(19) 0.1809(16) 0.3011(9) 0.48(4) Uani 0.71(4) 1 d D U P . .
H56 H 0.3742 0.1889 0.3099 0.720 Uiso 0.71(4) 1 calc R U P . .
H57 H 0.3849 0.1572 0.2839 0.720 Uiso 0.71(4) 1 calc R U P . .
H58 H 0.4119 0.1627 0.3156 0.720 Uiso 0.71(4) 1 calc R U P . .
F7 F 0.4130(15) 0.3697(11) 0.2402(9) 0.530(18) Uiso 1 1 d D . . . .
B3 B 0.6667 0.3333 0.5574(9) 0.27(2) Uani 1 3 d DS T P . .
B2 B 0.4182(12) 0.4182(12) 0.2500 0.40(3) Uiso 1 2 d DS . P . .
F9 F 0.6332(13) 0.3534(16) 0.5489(8) 0.65(4) Uani 1 1 d D . . . .
F10 F 0.6667 0.3333 0.5879(8) 0.337(13) Uani 1 3 d DS T P . .
F13 F 0.2865(6) 0.1727(12) 0.2145(4) 0.325(15) Uani 0.5 1 d D . P . .
F14 F 0.3301(18) 0.2639(13) 0.2181(9) 0.75(7) Uani 0.5 1 d D U P . .
C112 C 0.4500(16) 0.2332(16) 0.2915(9) 0.36(3) Uani 0.71(4) 1 d D U P . .
C113 C 0.3995(12) -0.0172(15) 0.1562(7) 0.248(14) Uiso 0.64(3) 1 d D . P . .
C114 C 0.413(2) 0.026(2) 0.1344(13) 0.44(4) Uiso 0.64(3) 1 d D . P . .
H59 H 0.3935 0.0457 0.1396 0.663 Uiso 0.64(3) 1 calc R U P . .
H60 H 0.4519 0.0516 0.1345 0.663 Uiso 0.64(3) 1 calc R U P . .
H61 H 0.4012 0.0102 0.1147 0.663 Uiso 0.64(3) 1 calc R U P . .

loop_
_atom_site_aniso_label
_atom_site_aniso_U_11
_atom_site_aniso_U_22
_atom_site_aniso_U_33
_atom_site_aniso_U_23
_atom_site_aniso_U_13
_atom_site_aniso_U_12
O1 0.176(6) 0.176(6) 0.127(9) 0.000 0.000 0.088(3)
P1 0.163(3) 0.163(3) 0.137(4) 0.000 0.000 0.0814(14)
C1 0.125(8) 0.156(10) 0.148(8) -0.006(6) 0.032(6) 0.057(8)
C2 0.205(17) 0.168(13) 0.172(9) -0.004(8) 0.007(10) 0.115(14)
O2 0.138(6) 0.200(9) 0.161(6) 0.004(5) 0.000(4) 0.096(6)
C3 0.181(13) 0.144(11) 0.177(9) 0.000(8) -0.044(9) 0.082(9)
O3 0.127(4) 0.136(4) 0.151(4) -0.005(3) 0.002(3) 0.067(4)
P2 0.1123(19) 0.141(2) 0.134(2) 0.0078(14) 0.0044(13) 0.0640(16)
C4 0.181(15) 0.165(11) 0.185(11) 0.023(8) -0.009(9) 0.088(12)
C7 0.101(7) 0.136(6) 0.142(7) 0.000(6) -0.002(7) 0.061(6)
C8 0.132(10) 0.171(9) 0.124(9) 0.026(7) 0.022(8) 0.098(9)
C9 0.132(10) 0.128(7) 0.135(9) -0.010(7) 0.010(8) 0.051(7)
C10 0.154(11) 0.153(8) 0.157(9) 0.005(7) 0.038(10) 0.060(8)
C11 0.114(8) 0.162(8) 0.165(11) 0.004(7) 0.017(8) 0.063(7)
C12 0.100(9) 0.138(7) 0.126(8) 0.024(6) 0.017(7) 0.048(6)
O4 0.111(5) 0.152(5) 0.182(7) 0.009(5) -0.003(5) 0.069(4)
C5 0.155(12) 0.136(11) 0.195(11) 0.020(8) 0.027(9) 0.050(10)
O5 0.124(5) 0.148(4) 0.128(4) -0.003(4) -0.001(4) 0.061(4)
C6 0.216(17) 0.159(12) 0.192(10) -0.019(9) -0.044(11) 0.138(14)
C13 0.110(8) 0.145(7) 0.144(8) 0.011(7) 0.015(7) 0.062(6)
C14 0.153(12) 0.139(7) 0.134(8) 0.023(6) -0.004(9) 0.071(7)
C15 0.150(12) 0.187(10) 0.183(10) 0.044(9) -0.010(10) 0.099(9)
C16 0.133(11) 0.143(8) 0.202(11) 0.030(8) -0.022(9) 0.064(7)
C17 0.104(8) 0.165(8) 0.171(9) 0.037(7) -0.010(8) 0.030(7)
C18 0.125(10) 0.178(9) 0.143(8) 0.028(8) -0.004(8) 0.077(8)
C19 0.108(6) 0.156(8) 0.114(7) -0.008(7) 0.015(6) 0.083(6)
C20 0.104(7) 0.177(10) 0.128(7) -0.009(7) -0.018(6) 0.086(8)
C21 0.100(6) 0.121(8) 0.164(9) -0.011(7) -0.013(7) 0.050(6)
C22 0.119(7) 0.135(7) 0.157(8) -0.002(7) -0.015(6) 0.080(6)
C23 0.110(7) 0.139(8) 0.135(8) 0.007(6) -0.004(5) 0.081(7)
C24 0.129(8) 0.154(9) 0.114(8) 0.001(8) 0.002(7) 0.073(8)
O6 0.123(5) 0.155(5) 0.110(5) 0.008(4) 0.013(4) 0.076(4)
C25 0.203(10) 0.158(8) 0.151(8) 0.018(7) 0.004(8) 0.071(8)
N1 0.161(9) 0.110(5) 0.116(5) 0.019(4) 0.019(5) 0.073(6)
C26 0.138(7) 0.149(9) 0.133(8) -0.014(8) 0.019(6) 0.060(7)
C27 0.209(12) 0.147(9) 0.133(8) 0.020(7) 0.015(8) 0.113(9)
C28 0.143(10) 0.239(14) 0.167(10) 0.048(10) -0.032(8) 0.054(9)
C29 0.102(7) 0.140(8) 0.167(9) 0.015(7) -0.009(6) 0.023(7)
C30 0.100(8) 0.127(8) 0.150(8) 0.003(7) -0.007(7) 0.034(7)
N2 0.119(6) 0.123(5) 0.126(5) 0.009(4) 0.006(5) 0.062(5)
C31 0.135(11) 0.148(8) 0.124(7) 0.016(7) 0.024(8) 0.069(8)
C32 0.107(8) 0.164(9) 0.171(10) 0.025(7) -0.008(7) 0.046(6)
C33 0.172(11) 0.148(8) 0.156(8) 0.032(7) -0.001(8) 0.099(9)
C34 0.134(9) 0.116(6) 0.120(7) 0.031(6) 0.030(7) 0.056(7)
C35 0.108(7) 0.138(7) 0.145(8) -0.020(7) -0.004(6) 0.069(6)
C36 0.137(7) 0.111(6) 0.155(10) 0.001(7) -0.015(7) 0.059(5)
C37 0.129(7) 0.145(8) 0.126(8) 0.011(7) 0.014(6) 0.073(6)
Zn1 0.1233(12) 0.1233(12) 0.1156(16) 0.000 0.000 0.0616(6)
C38 0.146(13) 0.37(3) 0.54(4) 0.10(3) -0.005(18) 0.087(16)
C39 0.155(14) 0.268(19) 0.43(2) 0.039(18) 0.043(13) 0.052(15)
C40 0.150(13) 0.248(18) 0.46(3) 0.069(18) 0.020(15) 0.052(14)
C41 0.179(13) 0.178(13) 0.42(2) 0.025(14) -0.034(15) 0.018(12)
C42 0.161(15) 0.215(15) 0.247(14) 0.025(12) -0.053(11) 0.065(13)
N3 0.134(10) 0.222(13) 0.332(16) 0.084(11) -0.023(9) 0.036(9)
C43 0.097(8) 0.238(15) 0.36(2) 0.069(14) -0.001(10) 0.055(9)
N4 0.138(9) 0.141(10) 0.206(9) 0.019(6) -0.038(7) 0.026(8)
C44 0.153(15) 0.161(14) 0.222(13) 0.016(10) -0.013(9) 0.056(14)
C45 0.20(2) 0.184(18) 0.261(17) 0.048(13) -0.052(14) 0.014(15)
C46 0.155(13) 0.182(16) 0.264(16) 0.024(11) -0.028(11) 0.064(14)
C47 0.121(11) 0.191(19) 0.170(10) 0.012(9) -0.013(8) 0.013(15)
C48 0.19(2) 0.182(15) 0.163(10) 0.036(9) -0.028(9) 0.077(14)
C49 0.22(2) 0.129(9) 0.166(11) 0.016(8) -0.056(13) 0.049(13)
C50 0.24(2) 0.157(11) 0.140(9) 0.023(7) -0.015(12) 0.086(14)
C51 0.58(5) 0.40(4) 0.38(3) -0.07(3) -0.35(4) 0.05(4)
C52 0.38(3) 0.28(2) 0.39(3) 0.01(2) -0.27(3) 0.04(2)
C53 0.46(3) 0.25(2) 0.247(19) -0.029(16) -0.16(2) 0.07(2)
C54 0.39(2) 0.251(16) 0.223(15) -0.003(13) -0.177(16) 0.114(15)
C55 0.312(19) 0.198(13) 0.247(17) -0.069(13) -0.143(17) 0.114(13)
N5 0.319(18) 0.209(12) 0.334(19) -0.024(12) -0.203(17) 0.112(12)
C56 0.35(2) 0.276(19) 0.37(3) -0.03(2) -0.26(2) 0.085(18)
C57 0.276(18) 0.249(18) 0.163(14) 0.004(12) -0.085(13) 0.148(16)
C58 0.273(17) 0.229(16) 0.132(10) 0.035(12) 0.002(13) 0.149(14)
C59 0.207(12) 0.201(12) 0.106(8) 0.016(8) -0.011(8) 0.076(10)
C60 0.150(10) 0.172(11) 0.155(12) 0.022(10) 0.022(10) 0.090(10)
C61 0.163(10) 0.178(11) 0.149(9) 0.032(10) 0.008(9) 0.099(10)
N6 0.160(7) 0.172(8) 0.193(11) 0.006(8) -0.036(7) 0.080(7)
C62 0.138(9) 0.141(9) 0.134(8) -0.009(8) 0.015(8) 0.064(8)
C63 0.171(11) 0.153(10) 0.151(10) 0.004(9) 0.014(10) 0.098(10)
C64 0.229(16) 0.263(19) 0.60(4) 0.19(2) -0.17(2) 0.079(14)
N7 0.120(7) 0.182(9) 0.339(18) 0.065(10) -0.032(10) 0.055(6)
C65 0.121(10) 0.239(15) 0.44(3) 0.117(17) -0.049(15) 0.048(10)
C66 0.172(15) 0.194(14) 0.47(3) 0.107(17) -0.068(19) 0.037(12)
C67 0.151(10) 0.091(7) 0.46(3) 0.012(10) -0.087(15) 0.057(7)
C68 0.134(9) 0.110(7) 0.37(2) 0.000(10) -0.036(12) 0.045(7)
C69 0.152(12) 0.151(10) 0.35(3) 0.025(12) -0.019(14) 0.084(9)
N8 0.129(6) 0.167(7) 0.223(10) 0.061(7) -0.031(7) 0.060(6)
C70 0.107(7) 0.146(8) 0.36(2) 0.018(11) 0.004(11) 0.086(7)
C71 0.148(10) 0.128(8) 0.294(16) -0.028(11) -0.012(11) 0.043(8)
C72 0.153(9) 0.137(8) 0.279(16) 0.038(9) -0.058(11) 0.070(8)
C73 0.125(8) 0.102(7) 0.30(2) 0.004(8) 0.022(11) 0.072(6)
C74 0.135(8) 0.140(8) 0.184(10) 0.013(8) 0.007(8) 0.060(7)
C75 0.138(7) 0.132(7) 0.232(12) -0.008(7) -0.044(7) 0.093(7)
C76 0.153(8) 0.169(10) 0.201(10) -0.023(8) -0.028(8) 0.114(9)
Zn2 0.1496(14) 0.1982(17) 0.262(2) 0.0405(12) -0.0432(10) 0.0716(11)
F0 0.238(8) 0.238(8) 0.157(10) 0.000 0.000 0.119(4)
O7 0.151(7) 0.302(14) 0.264(11) 0.027(9) -0.030(7) 0.093(8)
O8 0.180(7) 0.195(7) 0.181(6) 0.043(5) -0.021(5) 0.056(6)
F1 0.252(10) 0.347(14) 0.189(7) -0.034(7) -0.053(7) 0.071(9)
F2 0.47(2) 0.268(12) 0.405(19) 0.091(12) 0.204(19) 0.201(14)
C83 0.30(2) 0.226(17) 0.30(2) -0.070(16) -0.015(17) 0.146(17)
O9 0.35(3) 0.34(3) 0.55(6) -0.02(3) -0.14(3) 0.15(3)
C86 0.136(9) 0.295(18) 0.195(11) -0.028(11) -0.024(8) 0.088(10)
F11 0.144(9) 0.30(2) 0.236(14) -0.021(14) 0.024(9) 0.084(11)
B0 0.178(13) 0.178(13) 0.097(15) 0.000 0.000 0.089(6)
F3 0.49(3) 0.316(15) 0.44(2) -0.001(15) 0.115(19) 0.267(17)
F4 1.29(8) 0.84(5) 0.53(4) -0.25(4) -0.38(5) 0.95(6)
F5 1.23(9) 0.63(5) 0.78(6) 0.36(5) 0.49(7) 0.76(6)
C92 0.57(5) 0.36(3) 0.214(16) 0.007(18) -0.04(2) 0.34(4)
F12 0.47(4) 0.42(4) 0.43(4) 0.25(3) 0.21(3) 0.36(4)
B1 1.15(11) 0.83(9) 0.77(9) 0.30(8) 0.63(8) 0.76(9)
C96 0.53(5) 0.117(9) 0.40(3) 0.013(13) 0.03(3) 0.137(18)
C97 0.30(2) 0.40(3) 0.190(12) 0.002(16) -0.018(14) 0.28(3)
C99 0.170(12) 0.215(16) 0.240(16) -0.020(13) 0.000(11) 0.091(11)
C101 0.50(7) 0.59(8) 0.31(4) 0.19(5) 0.12(4) 0.44(7)
B4 0.90(15) 0.36(8) 0.65(12) 0.43(9) 0.42(11) 0.20(9)
C105 0.62(8) 0.39(6) 0.30(4) 0.06(4) -0.15(5) 0.15(5)
B3 0.28(4) 0.28(4) 0.27(5) 0.000 0.000 0.138(18)
F9 0.46(4) 0.57(5) 0.93(10) 0.01(6) 0.23(5) 0.26(4)
F10 0.34(2) 0.34(2) 0.33(3) 0.000 0.000 0.171(11)
F13 0.174(13) 0.52(4) 0.210(14) -0.02(2) 0.031(11) 0.121(19)
F14 0.92(15) 0.46(8) 0.73(11) 0.28(9) 0.43(11) 0.25(9)
C112 0.43(5) 0.27(4) 0.38(5) -0.03(3) -0.21(4) 0.17(4)

loop_
_atom_type_symbol
_atom_type_description
_atom_type_scat_dispersion_real
_atom_type_scat_dispersion_imag
_atom_type_scat_source
C C 0.0033 0.0016 'International Tables Vol C Tables 4.2.6.8 and 6.1.1.4'
B B 0.0013 0.0007 'International Tables Vol C Tables 4.2.6.8 and 6.1.1.4'
N N 0.0061 0.0033 'International Tables Vol C Tables 4.2.6.8 and 6.1.1.4'
O O 0.0106 0.0060 'International Tables Vol C Tables 4.2.6.8 and 6.1.1.4'
F F 0.0171 0.0103 'International Tables Vol C Tables 4.2.6.8 and 6.1.1.4'
P P 0.1023 0.0942 'International Tables Vol C Tables 4.2.6.8 and 6.1.1.4'
Zn Zn 0.2839 1.4301 'International Tables Vol C Tables 4.2.6.8 and 6.1.1.4'
H H 0.0000 0.0000 'International Tables Vol C Tables 4.2.6.8 and 6.1.1.4'

loop_
_geom_angle_atom_site_label_1
_geom_angle_atom_site_label_2
_geom_angle_atom_site_label_3
_geom_angle
_geom_angle_site_symmetry_1
_geom_angle_site_symmetry_3
_geom_angle_publ_flag
O1 P1 C1 121.0(4) . . ?
O1 P1 C1 121.0(4) . 2_655 ?
C1 P1 C1 95.8(5) . 2_655 ?
O1 P1 C1 121.0(4) . 3_665 ?
C1 P1 C1 95.8(5) . 3_665 ?
C1 P1 C1 95.8(5) 2_655 3_665 ?
C2 C1 C6 124.4(13) . . ?
C2 C1 P1 121.4(11) . . ?
C6 C1 P1 114.2(14) . . ?
C3 C2 C1 115.7(16) . . ?
C3 C2 O2 126.3(17) . . ?
C1 C2 O2 117.9(14) . . ?
C2 O2 C6 120.2(11) . 2_655 ?
C2 C3 C4 121.7(13) . . ?
O3 P2 C7 119.4(4) . . ?
O3 P2 C13 119.6(4) . . ?
C7 P2 C13 96.3(5) . . ?
O3 P2 C19 120.9(3) . . ?
C7 P2 C19 97.6(5) . . ?
C13 P2 C19 97.6(5) . . ?
C3 C4 C5 121.7(13) . . ?
C12 C7 C8 120.1(9) . . ?
C12 C7 P2 119.9(8) . . ?
C8 C7 P2 119.9(9) . . ?
C9 C8 O6 116.4(11) . . ?
C9 C8 C7 121.7(11) . . ?
O6 C8 C7 121.7(9) . . ?
C8 C9 C10 117.1(11) . . ?
C8 C9 C63 123.7(11) . . ?
C10 C9 C63 119.2(12) . . ?
C11 C10 C9 123.1(11) . . ?
C10 C11 C12 117.5(10) . . ?
O4 C12 C7 120.5(9) . . ?
O4 C12 C11 120.2(10) . . ?
C7 C12 C11 119.3(10) . . ?
C12 O4 C14 119.2(8) . . ?
C6 C5 C4 116.5(14) . . ?
C6 C5 C50 118.0(16) . . ?
C4 C5 C50 124.9(14) . . ?
C18 O5 C20 120.2(8) . . ?
C1 C6 C5 119.0(12) . . ?
C1 C6 O2 125.7(16) . 3_665 ?
C5 C6 O2 115.2(17) . 3_665 ?
C14 C13 C18 121.1(10) . . ?
C14 C13 P2 119.5(10) . . ?
C18 C13 P2 119.3(10) . . ?
C13 C14 O4 120.2(12) . . ?
C13 C14 C15 121.0(11) . . ?
O4 C14 C15 118.8(12) . . ?
C16 C15 C14 113.4(12) . . ?
C16 C15 C76 125.2(12) . 3_665 ?
C14 C15 C76 121.3(12) . 3_665 ?
C17 C16 C15 124.7(11) . . ?
C18 C17 C16 119.4(11) . . ?
C17 C18 O5 120.7(12) . . ?
C17 C18 C13 119.1(11) . . ?
O5 C18 C13 120.1(11) . . ?
C24 C19 C20 120.4(9) . . ?
C24 C19 P2 121.1(10) . . ?
C20 C19 P2 118.3(9) . . ?
C21 C20 O5 117.6(10) . . ?
C21 C20 C19 122.0(9) . . ?
O5 C20 C19 120.2(11) . . ?
C20 C21 C22 113.6(10) . . ?
C20 C21 C37 121.1(9) . . ?
C22 C21 C37 125.2(10) . . ?
C23 C22 C21 124.5(10) . . ?
C24 C23 C22 119.5(9) . . ?
O6 C24 C23 119.8(10) . . ?
O6 C24 C19 121.8(11) . . ?
C23 C24 C19 118.4(10) . . ?
C24 O6 C8 119.3(8) . . ?
C26 N1 C30 117.5(8) . . ?
C26 N1 Zn1 122.6(8) . . ?
C30 N1 Zn1 119.7(8) . . ?
N1 C26 C27 122.9(10) . . ?
C28 C27 C26 114.7(11) . . ?
C28 C27 C25 126.4(13) . . ?
C26 C27 C25 118.9(13) . . ?
C27 C28 C29 120.3(12) . . ?
C30 C29 C28 121.9(10) . . ?
C29 C30 N1 122.7(11) . . ?
C29 C30 C31 123.6(12) . . ?
N1 C30 C31 113.5(10) . . ?
C35 N2 C31 116.3(9) . . ?
C35 N2 Zn1 125.9(7) . . ?
C31 N2 Zn1 116.9(8) . . ?
C32 C31 N2 122.7(10) . . ?
C32 C31 C30 123.4(12) . . ?
N2 C31 C30 113.8(11) . . ?
C31 C32 C33 120.6(11) . . ?
C34 C33 C32 118.3(10) . . ?
C33 C34 C35 118.8(10) . . ?
C33 C34 C36 119.8(11) . . ?
C35 C34 C36 121.4(10) . . ?
N2 C35 C34 122.9(9) . . ?
C37 C36 C34 178.7(11) . . ?
C36 C37 C21 174.8(10) . . ?
N1 Zn1 N1 100.2(3) 2_655 3_665 ?
N1 Zn1 N1 100.2(3) 2_655 . ?
N1 Zn1 N1 100.2(3) 3_665 . ?
N1 Zn1 N2 169.8(3) 2_655 . ?
N1 Zn1 N2 89.4(3) 3_665 . ?
N1 Zn1 N2 74.6(4) . . ?
N1 Zn1 N2 74.6(4) 2_655 2_655 ?
N1 Zn1 N2 169.8(4) 3_665 2_655 ?
N1 Zn1 N2 89.5(3) . 2_655 ?
N2 Zn1 N2 96.3(3) . 2_655 ?
N1 Zn1 N2 89.5(3) 2_655 3_665 ?
N1 Zn1 N2 74.6(4) 3_665 3_665 ?
N1 Zn1 N2 169.8(3) . 3_665 ?
N2 Zn1 N2 96.3(3) . 3_665 ?
N2 Zn1 N2 96.3(3) 2_655 3_665 ?
C40 C39 C43 120.0 . . ?
C40 C39 C38 118.5(16) . . ?
C43 C39 C38 121.5(16) . . ?
C39 C40 C41 120.0 . . ?
C42 C41 C40 120.0 . . ?
C41 C42 N3 120.0 . . ?
C41 C42 C44 128.8(15) . . ?
N3 C42 C44 111.2(15) . . ?
C43 N3 C42 120.0 . . ?
C43 N3 Zn2 125.4(9) . . ?
C42 N3 Zn2 114.2(9) . . ?
N3 C43 C39 120.0 . . ?
C44 N4 C48 121.5(16) . . ?
C44 N4 Zn2 114.8(15) . . ?
C48 N4 Zn2 123.5(14) . . ?
N4 C44 C45 120.8(16) . . ?
N4 C44 C42 122(2) . . ?
C45 C44 C42 118(2) . . ?
C44 C45 C46 122.2(15) . . ?
C47 C46 C45 109.5(19) . . ?
C48 C47 C46 127.1(19) . . ?
C48 C47 C49 117.6(19) . . ?
C46 C47 C49 115(3) . . ?
N4 C48 C47 118.7(17) . . ?
C50 C49 C47 176.4(18) . . ?
C49 C50 C5 177.6(15) . . ?
C53 C52 C56 120.0 . . ?
C53 C52 C51 123(2) . . ?
C56 C52 C51 117(2) . . ?
C52 C53 C54 120.0 . . ?
C53 C54 C55 120.0 . . ?
N5 C55 C54 120.0 . . ?
N5 C55 C57 117.7(13) . . ?
C54 C55 C57 121.7(14) . . ?
C56 N5 C55 120.0 . . ?
C56 N5 Zn2 123.4(9) . . ?
C55 N5 Zn2 116.4(8) . . ?
N5 C56 C52 120.0 . . ?
C58 C57 N6 118.8(15) . . ?
C58 C57 C55 128.4(18) . . ?
N6 C57 C55 111.2(19) . . ?
C59 C58 C57 124.0(14) . . ?
C58 C59 C60 119.2(14) . . ?
C62 C60 C59 123.5(13) . . ?
C62 C60 C61 119.8(11) . . ?
C59 C60 C61 116.5(14) . . ?
N6 C61 C60 124.9(11) . . ?
C61 N6 C57 115.3(13) . . ?
C61 N6 Zn2 126.1(10) . . ?
C57 N6 Zn2 118.4(13) . . ?
C63 C62 C60 177.4(12) . . ?
C62 C63 C9 172.0(11) . . ?
C65 N7 C69 120.0 . . ?
C65 N7 Zn2 119.8(11) . . ?
C69 N7 Zn2 117.7(11) . . ?
N7 C65 C66 120.0 . . ?
C65 C66 C67 120.0 . . ?
C65 C66 C64 126(2) . . ?
C67 C66 C64 114(2) . . ?
C68 C67 C66 120.0 . . ?
C69 C68 C67 120.0 . . ?
C68 C69 N7 120.0 . . ?
C68 C69 C70 124.2(14) . . ?
N7 C69 C70 115.8(14) . . ?
C70 N8 C74 120.0 . . ?
C70 N8 Zn2 119.4(8) . . ?
C74 N8 Zn2 120.5(8) . . ?
N8 C70 C71 120.0 . . ?
N8 C70 C69 108.8(12) . . ?
C71 C70 C69 131.1(12) . . ?
C72 C71 C70 120.0 . . ?
C71 C72 C73 120.0 . . ?
C74 C73 C72 120.0 . . ?
C74 C73 C75 124.2(11) . . ?
C72 C73 C75 115.6(11) . . ?
C73 C74 N8 120.0 . . ?
C76 C75 C73 176.5(11) . . ?
C75 C76 C15 177.0(12) . 2_655 ?
N7 Zn2 N4 163.2(6) . . ?
N7 Zn2 N8 75.2(6) . . ?
N4 Zn2 N8 94.4(4) . . ?
N7 Zn2 N5 101.7(7) . . ?
N4 Zn2 N5 89.9(5) . . ?
N8 Zn2 N5 173.6(5) . . ?
N7 Zn2 N6 93.9(4) . . ?
N4 Zn2 N6 100.7(6) . . ?
N8 Zn2 N6 98.3(4) . . ?
N5 Zn2 N6 76.2(6) . . ?
N7 Zn2 N3 89.1(5) . . ?
N4 Zn2 N3 77.6(7) . . ?
N8 Zn2 N3 90.0(4) . . ?
N5 Zn2 N3 95.5(6) . . ?
N6 Zn2 N3 171.6(5) . . ?
F1 B0 F1 107.2(11) 2_655 . ?
F1 B0 F1 107.2(11) 2_655 3_665 ?
F1 B0 F1 107.2(11) . 3_665 ?
F1 B0 F0 111.7(10) 2_655 . ?
F1 B0 F0 111.7(10) . . ?
F1 B0 F0 111.7(10) 3_665 . ?
F5 B1 F3 107.7(14) . . ?
F5 B1 F4 110.0(15) . . ?
F3 B1 F4 109.1(14) . . ?
F5 B1 F2 108.7(13) . . ?
F3 B1 F2 112.2(13) . . ?
F4 B1 F2 109.1(14) . . ?
O8 C97 C83 114(2) . . ?
O8 C97 C86 116(2) . . ?
C83 C97 C86 128.4(16) . . ?
O7 C99 C92 120.5(18) . . ?
O7 C99 C96 121(2) . . ?
C92 C99 C96 117.9(16) . . ?
F13 B4 F11 109.0(12) . . ?
F13 B4 F14 110.6(15) . . ?
F11 B4 F14 108.5(15) . . ?
F13 B4 F12 109.6(14) . . ?
F11 B4 F12 110.2(14) . . ?
F14 B4 F12 108.9(15) . . ?
F10 B3 F9 106.1(12) . 2_655 ?
F10 B3 F9 106.1(12) . 3_665 ?
F9 B3 F9 112.6(11) 2_655 3_665 ?
F10 B3 F9 106.1(12) . . ?
F9 B3 F9 112.6(11) 2_655 . ?
F9 B3 F9 112.6(11) 3_665 . ?
F7 B2 F7 113(4) 6 . ?
F7 B2 F6 113.9(18) 6 . ?
F7 B2 F6 105.4(17) . . ?
F7 B2 F6 105.4(17) 6 6 ?
F7 B2 F6 113.9(18) . 6 ?
F6 B2 F6 105(3) . 6 ?
C101 C112 C105 119(2) . . ?
C101 C112 O9 137(3) . . ?
C105 C112 O9 99(3) . . ?
O11 C113 C114 131(4) . . ?
O11 C113 C100 102(3) . . ?
C114 C113 C100 124(2) . . ?

loop_
_geom_bond_atom_site_label_1
_geom_bond_atom_site_label_2
_geom_bond_distance
_geom_bond_site_symmetry_2
_geom_bond_publ_flag
O1 P1 1.428(13) . ?
P1 C1 1.807(13) . ?
P1 C1 1.807(13) 2_655 ?
P1 C1 1.807(13) 3_665 ?
C1 C2 1.366(18) . ?
C1 C6 1.369(17) . ?
C2 C3 1.356(18) . ?
C2 O2 1.376(17) . ?
O2 C6 1.395(13) 2_655 ?
C3 C4 1.381(18) . ?
O3 P2 1.472(6) . ?
P2 C7 1.698(10) . ?
P2 C13 1.745(10) . ?
P2 C19 1.746(10) . ?
C4 C5 1.391(19) . ?
C7 C12 1.381(13) . ?
C7 C8 1.424(13) . ?
C8 C9 1.351(13) . ?
C8 O6 1.404(12) . ?
C9 C10 1.412(15) . ?
C9 C63 1.45(2) . ?
C10 C11 1.408(16) . ?
C11 C12 1.416(14) . ?
C12 O4 1.344(11) . ?
O4 C14 1.371(12) . ?
C5 C6 1.385(18) . ?
C5 C50 1.44(3) . ?
O5 C18 1.383(13) . ?
O5 C20 1.401(11) . ?
C6 O2 1.395(13) 3_665 ?
C13 C14 1.371(14) . ?
C13 C18 1.388(14) . ?
C14 C15 1.447(16) . ?
C15 C16 1.400(16) . ?
C15 C76 1.47(2) 3_665 ?
C16 C17 1.369(15) . ?
C17 C18 1.368(15) . ?
C19 C24 1.390(13) . ?
C19 C20 1.402(13) . ?
C20 C21 1.398(14) . ?
C21 C22 1.417(13) . ?
C21 C37 1.421(18) . ?
C22 C23 1.374(12) . ?
C23 C24 1.369(13) . ?
C24 O6 1.362(12) . ?
C25 C27 1.541(17) . ?
N1 C26 1.327(13) . ?
N1 C30 1.335(12) . ?
N1 Zn1 2.125(7) . ?
C26 C27 1.486(16) . ?
C27 C28 1.351(16) . ?
C28 C29 1.366(16) . ?
C29 C30 1.329(14) . ?
C30 C31 1.504(15) . ?
N2 C35 1.349(12) . ?
N2 C31 1.358(12) . ?
N2 Zn1 2.156(9) . ?
C31 C32 1.330(14) . ?
C32 C33 1.374(14) . ?
C33 C34 1.366(14) . ?
C34 C35 1.373(13) . ?
C34 C36 1.431(17) . ?
C36 C37 1.192(18) . ?
Zn1 N1 2.125(7) 2_655 ?
Zn1 N1 2.125(7) 3_665 ?
Zn1 N2 2.156(9) 2_655 ?
Zn1 N2 2.156(9) 3_665 ?
C38 C39 1.48(3) . ?
C39 C40 1.3900 . ?
C39 C43 1.3900 . ?
C40 C41 1.3900 . ?
C41 C42 1.3900 . ?
C42 N3 1.3900 . ?
C42 C44 1.507(19) . ?
N3 C43 1.3900 . ?
N3 Zn2 2.160(9) . ?
N4 C44 1.254(19) . ?
N4 C48 1.344(19) . ?
N4 Zn2 2.123(14) . ?
C44 C45 1.42(3) . ?
C45 C46 1.44(3) . ?
C46 C47 1.37(2) . ?
C47 C48 1.36(2) . ?
C47 C49 1.40(3) . ?
C49 C50 1.35(3) . ?
C51 C52 1.53(3) . ?
C52 C53 1.3900 . ?
C52 C56 1.3900 . ?
C53 C54 1.3900 . ?
C54 C55 1.3900 . ?
C55 N5 1.3900 . ?
C55 C57 1.47(2) . ?
N5 C56 1.3900 . ?
N5 Zn2 2.133(11) . ?
C57 C58 1.38(2) . ?
C57 N6 1.43(2) . ?
C58 C59 1.31(2) . ?
C59 C60 1.400(17) . ?
C60 C62 1.39(2) . ?
C60 C61 1.415(17) . ?
C61 N6 1.355(15) . ?
N6 Zn2 2.136(11) . ?
C62 C63 1.22(2) . ?
C64 C66 1.485(17) . ?
N7 C65 1.3900 . ?
N7 C69 1.3900 . ?
N7 Zn2 2.031(11) . ?
C65 C66 1.3900 . ?
C66 C67 1.3900 . ?
C67 C68 1.3900 . ?
C68 C69 1.3900 . ?
C69 C70 1.472(13) . ?
N8 C70 1.3900 . ?
N8 C74 1.3900 . ?
N8 Zn2 2.123(9) . ?
C70 C71 1.3900 . ?
C71 C72 1.3900 . ?
C72 C73 1.3900 . ?
C73 C74 1.3900 . ?
C73 C75 1.403(18) . ?
C75 C76 1.134(17) . ?
C76 C15 1.47(2) 2_655 ?
F0 B0 1.38(2) . ?
O7 C99 1.149(17) . ?
O8 C97 1.306(17) . ?
F1 B0 1.345(13) . ?
F2 B1 1.345(10) . ?
F6 B2 1.360(10) . ?
C83 C97 1.39(3) . ?
O9 C112 1.53(5) . ?
C86 C97 1.47(3) . ?
F11 B4 1.342(10) . ?
B0 F1 1.344(13) 2_655 ?
B0 F1 1.345(13) 3_665 ?
F3 B1 1.343(10) . ?
F4 B1 1.344(10) . ?
F5 B1 1.343(10) . ?
C92 C99 1.469(17) . ?
O11 C113 1.17(3) . ?
F12 B4 1.345(10) . ?
C96 C99 1.472(17) . ?
C100 C113 1.469(19) . ?
C101 C112 1.47(2) . ?
B4 F13 1.338(10) . ?
B4 F14 1.345(10) . ?
C105 C112 1.47(2) . ?
F7 B2 1.354(10) . ?
B3 F10 1.356(11) . ?
B3 F9 1.359(10) 2_655 ?
B3 F9 1.359(10) 3_665 ?
B3 F9 1.359(10) . ?
B2 F7 1.354(10) 6 ?
B2 F6 1.360(10) 6 ?
C113 C114 1.44(2) . ?

loop_
_geom_torsion_atom_site_label_1
_geom_torsion_atom_site_label_2
_geom_torsion_atom_site_label_3
_geom_torsion_atom_site_label_4
_geom_torsion
_geom_torsion_site_symmetry_1
_geom_torsion_site_symmetry_2
_geom_torsion_site_symmetry_3
_geom_torsion_site_symmetry_4
_geom_torsion_publ_flag
O1 P1 C1 C2 89.4(10) . . . . ?
C1 P1 C1 C2 -42.3(12) 2_655 . . . ?
C1 P1 C1 C2 -138.8(8) 3_665 . . . ?
O1 P1 C1 C6 -92.3(8) . . . . ?
C1 P1 C1 C6 135.9(7) 2_655 . . . ?
C1 P1 C1 C6 39.4(10) 3_665 . . . ?
C6 C1 C2 C3 8.8(17) . . . . ?
P1 C1 C2 C3 -173.1(9) . . . . ?
C6 C1 C2 O2 -167.4(10) . . . . ?
P1 C1 C2 O2 10.7(14) . . . . ?
C3 C2 O2 C6 -143.3(13) . . . 2_655 ?
C1 C2 O2 C6 32.5(15) . . . 2_655 ?
C1 C2 C3 C4 -0.7(17) . . . . ?
O2 C2 C3 C4 175.1(11) . . . . ?
C2 C3 C4 C5 -3.2(19) . . . . ?
O3 P2 C7 C12 88.4(8) . . . . ?
C13 P2 C7 C12 -40.9(8) . . . . ?
C19 P2 C7 C12 -139.5(7) . . . . ?
O3 P2 C7 C8 -95.0(8) . . . . ?
C13 P2 C7 C8 135.7(8) . . . . ?
C19 P2 C7 C8 37.1(8) . . . . ?
C12 C7 C8 C9 -9.8(13) . . . . ?
P2 C7 C8 C9 173.6(7) . . . . ?
C12 C7 C8 O6 165.0(8) . . . . ?
P2 C7 C8 O6 -11.7(11) . . . . ?
O6 C8 C9 C10 -174.9(8) . . . . ?
C7 C8 C9 C10 0.1(13) . . . . ?
O6 C8 C9 C63 3.1(13) . . . . ?
C7 C8 C9 C63 178.2(9) . . . . ?
C8 C9 C10 C11 7.3(15) . . . . ?
C63 C9 C10 C11 -170.8(10) . . . . ?
C9 C10 C11 C12 -5.0(15) . . . . ?
C8 C7 C12 O4 -165.0(8) . . . . ?
P2 C7 C12 O4 11.6(11) . . . . ?
C8 C7 C12 C11 12.0(12) . . . . ?
P2 C7 C12 C11 -171.4(7) . . . . ?
C10 C11 C12 O4 172.2(9) . . . . ?
C10 C11 C12 C7 -4.8(13) . . . . ?
C7 C12 O4 C14 33.7(12) . . . . ?
C11 C12 O4 C14 -143.3(9) . . . . ?
C3 C4 C5 C6 -0.4(19) . . . . ?
C3 C4 C5 C50 -171.0(12) . . . . ?
C2 C1 C6 C5 -12.7(17) . . . . ?
P1 C1 C6 C5 169.1(9) . . . . ?
C2 C1 C6 O2 168.4(10) . . . 3_665 ?
P1 C1 C6 O2 -9.8(14) . . . 3_665 ?
C4 C5 C6 C1 7.9(17) . . . . ?
C50 C5 C6 C1 179.1(11) . . . . ?
C4 C5 C6 O2 -173.1(11) . . . 3_665 ?
C50 C5 C6 O2 -1.9(16) . . . 3_665 ?
O3 P2 C13 C14 -92.1(8) . . . . ?
C7 P2 C13 C14 36.9(9) . . . . ?
C19 P2 C13 C14 135.6(8) . . . . ?
O3 P2 C13 C18 91.8(9) . . . . ?
C7 P2 C13 C18 -139.1(8) . . . . ?
C19 P2 C13 C18 -40.4(9) . . . . ?
C18 C13 C14 O4 172.2(9) . . . . ?
P2 C13 C14 O4 -3.8(12) . . . . ?
C18 C13 C14 C15 -10.2(15) . . . . ?
P2 C13 C14 C15 173.9(9) . . . . ?
C12 O4 C14 C13 -37.5(13) . . . . ?
C12 O4 C14 C15 144.8(10) . . . . ?
C13 C14 C15 C16 9.7(15) . . . . ?
O4 C14 C15 C16 -172.6(10) . . . . ?
C13 C14 C15 C76 -174.5(10) . . . 3_665 ?
O4 C14 C15 C76 3.2(16) . . . 3_665 ?
C14 C15 C16 C17 -9.1(18) . . . . ?
C76 C15 C16 C17 175.3(12) 3_665 . . . ?
C15 C16 C17 C18 8.6(19) . . . . ?
C16 C17 C18 O5 168.3(10) . . . . ?
C16 C17 C18 C13 -7.9(17) . . . . ?
C20 O5 C18 C17 -142.1(11) . . . . ?
C20 O5 C18 C13 34.1(13) . . . . ?
C14 C13 C18 C17 9.0(15) . . . . ?
P2 C13 C18 C17 -175.1(9) . . . . ?
C14 C13 C18 O5 -167.3(9) . . . . ?
P2 C13 C18 O5 8.7(13) . . . . ?
O3 P2 C19 C24 94.9(7) . . . . ?
C7 P2 C19 C24 -36.2(7) . . . . ?
C13 P2 C19 C24 -133.7(7) . . . . ?
O3 P2 C19 C20 -90.8(7) . . . . ?
C7 P2 C19 C20 138.1(6) . . . . ?
C13 P2 C19 C20 40.6(7) . . . . ?
C18 O5 C20 C21 141.6(9) . . . . ?
C18 O5 C20 C19 -33.3(12) . . . . ?
C24 C19 C20 C21 -10.3(12) . . . . ?
P2 C19 C20 C21 175.3(7) . . . . ?
C24 C19 C20 O5 164.4(7) . . . . ?
P2 C19 C20 O5 -9.9(10) . . . . ?
O5 C20 C21 C22 -175.7(7) . . . . ?
C19 C20 C21 C22 -0.8(12) . . . . ?
O5 C20 C21 C37 8.5(12) . . . . ?
C19 C20 C21 C37 -176.7(8) . . . . ?
C20 C21 C22 C23 9.3(12) . . . . ?
C37 C21 C22 C23 -175.1(8) . . . . ?
C21 C22 C23 C24 -6.3(12) . . . . ?
C22 C23 C24 O6 174.5(8) . . . . ?
C22 C23 C24 C19 -5.4(12) . . . . ?
C20 C19 C24 O6 -166.4(8) . . . . ?
P2 C19 C24 O6 7.7(11) . . . . ?
C20 C19 C24 C23 13.4(12) . . . . ?
P2 C19 C24 C23 -172.4(6) . . . . ?
C23 C24 O6 C8 -151.6(8) . . . . ?
C19 C24 O6 C8 28.3(12) . . . . ?
C9 C8 O6 C24 148.4(8) . . . . ?
C7 C8 O6 C24 -26.6(12) . . . . ?
C30 N1 C26 C27 2.0(12) . . . . ?
Zn1 N1 C26 C27 -173.4(6) . . . . ?
N1 C26 C27 C28 -2.4(15) . . . . ?
N1 C26 C27 C25 178.9(9) . . . . ?
C26 C27 C28 C29 3.0(19) . . . . ?
C25 C27 C28 C29 -178.4(12) . . . . ?
C27 C28 C29 C30 -4(2) . . . . ?
C28 C29 C30 N1 3.2(17) . . . . ?
C28 C29 C30 C31 177.9(12) . . . . ?
C26 N1 C30 C29 -2.4(13) . . . . ?
Zn1 N1 C30 C29 173.2(8) . . . . ?
C26 N1 C30 C31 -177.6(8) . . . . ?
Zn1 N1 C30 C31 -2.0(10) . . . . ?
C35 N2 C31 C32 -5.9(13) . . . . ?
Zn1 N2 C31 C32 164.2(8) . . . . ?
C35 N2 C31 C30 176.0(7) . . . . ?
Zn1 N2 C31 C30 -14.0(10) . . . . ?
C29 C30 C31 C32 17.1(16) . . . . ?
N1 C30 C31 C32 -167.7(10) . . . . ?
C29 C30 C31 N2 -164.8(9) . . . . ?
N1 C30 C31 N2 10.4(12) . . . . ?
N2 C31 C32 C33 6.0(17) . . . . ?
C30 C31 C32 C33 -176.0(10) . . . . ?
C31 C32 C33 C34 -0.7(16) . . . . ?
C32 C33 C34 C35 -4.2(14) . . . . ?
C32 C33 C34 C36 178.5(9) . . . . ?
C31 N2 C35 C34 0.7(12) . . . . ?
Zn1 N2 C35 C34 -168.3(6) . . . . ?
C33 C34 C35 N2 4.3(13) . . . . ?
C36 C34 C35 N2 -178.4(8) . . . . ?
C43 C39 C40 C41 0.0 . . . . ?
C38 C39 C40 C41 178(2) . . . . ?
C39 C40 C41 C42 0.0 . . . . ?
C40 C41 C42 N3 0.0 . . . . ?
C40 C41 C42 C44 179.8(14) . . . . ?
C41 C42 N3 C43 0.0 . . . . ?
C44 C42 N3 C43 -179.8(12) . . . . ?
C41 C42 N3 Zn2 172.9(9) . . . . ?
C44 C42 N3 Zn2 -6.9(11) . . . . ?
C42 N3 C43 C39 0.0 . . . . ?
Zn2 N3 C43 C39 -172.1(10) . . . . ?
C40 C39 C43 N3 0.0 . . . . ?
C38 C39 C43 N3 -178(2) . . . . ?
C48 N4 C44 C45 -1(2) . . . . ?
Zn2 N4 C44 C45 173.7(13) . . . . ?
C48 N4 C44 C42 180.0(12) . . . . ?
Zn2 N4 C44 C42 -5.5(17) . . . . ?
C41 C42 C44 N4 -171.3(12) . . . . ?
N3 C42 C44 N4 8.5(18) . . . . ?
C41 C42 C44 C45 9(2) . . . . ?
N3 C42 C44 C45 -170.7(13) . . . . ?
N4 C44 C45 C46 1(3) . . . . ?
C42 C44 C45 C46 -179.7(14) . . . . ?
C44 C45 C46 C47 2(2) . . . . ?
C45 C46 C47 C48 -6(2) . . . . ?
C45 C46 C47 C49 179.5(13) . . . . ?
C44 N4 C48 C47 -3(2) . . . . ?
Zn2 N4 C48 C47 -176.7(9) . . . . ?
C46 C47 C48 N4 7(2) . . . . ?
C49 C47 C48 N4 -178.9(11) . . . . ?
C56 C52 C53 C54 0.0 . . . . ?
C51 C52 C53 C54 179(3) . . . . ?
C52 C53 C54 C55 0.0 . . . . ?
C53 C54 C55 N5 0.0 . . . . ?
C53 C54 C55 C57 170.7(15) . . . . ?
C54 C55 N5 C56 0.0 . . . . ?
C57 C55 N5 C56 -171.1(14) . . . . ?
C54 C55 N5 Zn2 174.8(9) . . . . ?
C57 C55 N5 Zn2 3.8(14) . . . . ?
C55 N5 C56 C52 0.0 . . . . ?
Zn2 N5 C56 C52 -174.5(10) . . . . ?
C53 C52 C56 N5 0.0 . . . . ?
C51 C52 C56 N5 -179(3) . . . . ?
N5 C55 C57 C58 -170.1(16) . . . . ?
C54 C55 C57 C58 19(2) . . . . ?
N5 C55 C57 N6 -5.2(17) . . . . ?
C54 C55 C57 N6 -176.1(10) . . . . ?
N6 C57 C58 C59 13(2) . . . . ?
C55 C57 C58 C59 176.8(16) . . . . ?
C57 C58 C59 C60 -13(2) . . . . ?
C58 C59 C60 C62 -179.9(13) . . . . ?
C58 C59 C60 C61 5.7(18) . . . . ?
C62 C60 C61 N6 -172.7(10) . . . . ?
C59 C60 C61 N6 1.9(16) . . . . ?
C60 C61 N6 C57 -2.2(16) . . . . ?
C60 C61 N6 Zn2 -177.2(8) . . . . ?
C58 C57 N6 C61 -4.6(19) . . . . ?
C55 C57 N6 C61 -171.2(11) . . . . ?
C58 C57 N6 Zn2 170.9(12) . . . . ?
C55 C57 N6 Zn2 4.3(15) . . . . ?
C69 N7 C65 C66 0.0 . . . . ?
Zn2 N7 C65 C66 161.8(6) . . . . ?
N7 C65 C66 C67 0.0 . . . . ?
N7 C65 C66 C64 179.8(12) . . . . ?
C65 C66 C67 C68 0.0 . . . . ?
C64 C66 C67 C68 -179.8(11) . . . . ?
C66 C67 C68 C69 0.0 . . . . ?
C67 C68 C69 N7 0.0 . . . . ?
C67 C68 C69 C70 178.4(8) . . . . ?
C65 N7 C69 C68 0.0 . . . . ?
Zn2 N7 C69 C68 -162.1(5) . . . . ?
C65 N7 C69 C70 -178.5(7) . . . . ?
Zn2 N7 C69 C70 19.3(7) . . . . ?
C74 N8 C70 C71 0.0 . . . . ?
Zn2 N8 C70 C71 178.0(4) . . . . ?
C74 N8 C70 C69 177.7(6) . . . . ?
Zn2 N8 C70 C69 -4.4(5) . . . . ?
C68 C69 C70 N8 172.5(4) . . . . ?
N7 C69 C70 N8 -9.1(7) . . . . ?
C68 C69 C70 C71 -10.2(9) . . . . ?
N7 C69 C70 C71 168.3(5) . . . . ?
N8 C70 C71 C72 0.0 . . . . ?
C69 C70 C71 C72 -177.1(8) . . . . ?
C70 C71 C72 C73 0.0 . . . . ?
C71 C72 C73 C74 0.0 . . . . ?
C71 C72 C73 C75 -176.0(7) . . . . ?
C72 C73 C74 N8 0.0 . . . . ?
C75 C73 C74 N8 175.7(8) . . . . ?
C70 N8 C74 C73 0.0 . . . . ?
Zn2 N8 C74 C73 -178.0(5) . . . . ?

loop_
_platon_squeeze_void_nr
_platon_squeeze_void_average_x
_platon_squeeze_void_average_y
_platon_squeeze_void_average_z
_platon_squeeze_void_volume
_platon_squeeze_void_count_electrons
_platon_squeeze_void_content
1 0.000 0.000 0.000 909 103 ' '
2 0.000 0.000 0.250 2570 215 ' '
3 0.000 0.000 0.500 907 103 ' '
4 0.000 0.000 0.750 2568 216 ' '
5 0.654 0.227 0.001 29 5 ' '
6 0.573 0.227 0.501 29 6 ' '
7 0.541 0.219 0.016 8 1 ' '
8 0.678 0.219 0.516 8 1 ' '
9 0.574 0.348 0.001 28 6 ' '
10 0.775 0.348 0.501 29 6 ' '
11 0.786 0.326 0.017 8 1 ' '
12 0.540 0.326 0.517 8 1 ' '
13 0.654 0.427 0.501 29 5 ' '
14 0.773 0.427 1.001 29 6 ' '
15 0.675 0.460 0.017 8 1 ' '
16 0.785 0.461 0.517 8 1 ' '
17 0.219 0.542 0.484 8 1 ' '
18 0.323 0.542 0.984 8 1 ' '
19 0.225 0.574 -0.001 28 5 ' '
20 0.349 0.574 0.499 29 6 ' '
21 0.227 0.655 0.499 29 5 ' '
22 0.427 0.655 0.999 29 6 ' '
23 0.459 0.678 0.484 8 1 ' '
24 0.219 0.678 0.984 8 1 ' '
25 0.426 0.775 0.499 28 5 ' '
26 0.348 0.775 0.999 29 6 ' '
27 0.325 0.785 0.483 8 1 ' '
28 0.461 0.785 0.983 8 1 ' '
